data_7206558
loop_
_publ_author_name
'Mallet, Charlotte'
'Allain, Magali'
'Leriche, Philippe'
'Fr\`ere, Pierre'

_publ_section_title
;
 Competition between \p--\p or furan--perfluorophenyl stacking
 interactions in conjugated compounds prepared from azomethine
 connections
;
_journal_issue 19
_journal_name_full CrystEngComm
_journal_page_first 5833
_journal_paper_doi 10.1039/c1ce05575e
_journal_volume 13
_journal_year 2011
_chemical_absolute_configuration ad
_chemical_formula_moiety 'C18 H4 F10 N2 O1'
_chemical_formula_sum 'C18 H4 F10 N2 O'
_chemical_formula_weight 454.23
_space_group_IT_number 1
_symmetry_cell_setting triclinic
_symmetry_space_group_name_Hall 'P 1'
_symmetry_space_group_name_H-M 'P 1'
_audit_creation_date 2008-09-30T11:02:46-00:00
_audit_creation_method 'WinGX routine CIF_UPDATE'
_cell_angle_alpha 78.371(3)
_cell_angle_beta 83.747(3)
_cell_angle_gamma 87.099(4)
_cell_formula_units_Z 1
_cell_length_a 4.7787(2)
_cell_length_b 6.5029(4)
_cell_length_c 13.9073(5)
_cell_measurement_reflns_used 3668
_cell_measurement_temperature 293(2)
_cell_measurement_theta_max 27.96
_cell_measurement_theta_min 3.01
_cell_volume 420.60(4)
_computing_cell_refinement 'Dirax/lsq (Duisenberg & Schreurs, 1989-2000)'
_computing_data_collection 'Collect (Nonius BV, 1997-2000)'
_computing_data_reduction 'EvalCCD (Duisenberg & Schreurs 1990-2000)'
_computing_molecular_graphics 'DIAMOND 3.1f (Crystal Impact GbR 2005)'
_computing_publication_material 'WinGX publication routines (Farrugia, 1999)'
_computing_structure_refinement 'SHELXL-97 (Sheldrick, 1997)'
_computing_structure_solution 'Direct methods (Sir92,Altomare et al.,1993)'
_diffrn_ambient_temperature 293(2)
_diffrn_detector_area_resol_mean 9
_diffrn_measured_fraction_theta_full 1
_diffrn_measured_fraction_theta_max 1
_diffrn_measurement_device_type KappaCCD
_diffrn_measurement_method CCD
_diffrn_radiation_probe x-ray
_diffrn_radiation_type MoK\a
_diffrn_radiation_wavelength 0.71073
_diffrn_reflns_av_R_equivalents 0.0838
_diffrn_reflns_limit_h_max 6
_diffrn_reflns_limit_h_min -6
_diffrn_reflns_limit_k_max 8
_diffrn_reflns_limit_k_min -8
_diffrn_reflns_limit_l_max 16
_diffrn_reflns_limit_l_min -18
_diffrn_reflns_number 13816
_diffrn_reflns_theta_full 27.96
_diffrn_reflns_theta_max 27.96
_diffrn_reflns_theta_min 3.01
_exptl_absorpt_coefficient_mu 0.189
_exptl_absorpt_correction_T_max 0.9857
_exptl_absorpt_correction_T_min 0.9491
_exptl_absorpt_correction_type gaussian
_exptl_absorpt_process_details
;
PLATON-ABSGAUSS : Spek, A.L. (2003), J.Appl.Cryst. 36, 7-13
;
_exptl_crystal_colour yellow
_exptl_crystal_density_diffrn 1.793
_exptl_crystal_density_method 'not measured'
_exptl_crystal_description prism
_exptl_crystal_F_000 224
_exptl_crystal_size_max 0.29
_exptl_crystal_size_mid 0.16
_exptl_crystal_size_min 0.08
_refine_diff_density_max 0.401
_refine_diff_density_min -0.323
_refine_ls_abs_structure_details 'Flack H D (1983), Acta Cryst. A39, 876-881'
_refine_ls_abs_structure_Flack 0.1(2)
_refine_ls_extinction_coef 0.067(15)
_refine_ls_extinction_expression Fc^*^=kFc[1+0.001xFc^2^\l^3^/sin(2\q)]^-1/4^
_refine_ls_extinction_method SHELXL
_refine_ls_goodness_of_fit_ref 1.049
_refine_ls_hydrogen_treatment refall
_refine_ls_matrix_type full
_refine_ls_number_parameters 297
_refine_ls_number_reflns 3764
_refine_ls_number_restraints 3
_refine_ls_restrained_S_all 1.049
_refine_ls_R_factor_gt 0.0568
_refine_ls_shift/su_max 0
_refine_ls_structure_factor_coef Fsqd
_refine_ls_weighting_details 'calc w=1/[\s^2^(Fo^2^)+(0.1007P)^2^+0.0434P] where P=(Fo^2^+2Fc^2^)/3'
_refine_ls_weighting_scheme calc
_refine_ls_wR_factor_ref 0.1655
_reflns_number_gt 2735
_reflns_number_total 3764
_reflns_threshold_expression >2sigma(I)
_cod_data_source_file c1ce05575e.txt
_cod_data_source_block compound2
_cod_original_cell_volume 420.60(3)
_cod_database_code 7206558

loop_
_symmetry_equiv_pos_as_xyz
'x, y, z'

loop_
_atom_site_label
_atom_site_type_symbol
_atom_site_fract_x
_atom_site_fract_y
_atom_site_fract_z
_atom_site_U_iso_or_equiv
_atom_site_adp_type
_atom_site_occupancy
_atom_site_calc_flag
C1 C 0.7243(7) 0.9962(5) 0.9358(2) 0.0468(7) Uani 1 d
C2 C 0.6630(8) 1.1990(7) 0.9381(3) 0.0603(9) Uani 1 d
C3 C 0.4323(9) 1.2000(7) 1.0100(3) 0.0613(9) Uani 1 d
C4 C 0.3702(7) 0.9972(6) 1.0472(2) 0.0483(7) Uani 1 d
C5 C 0.1460(7) 0.9100(6) 1.1209(2) 0.0472(7) Uani 1 d
C6 C -0.1172(7) 0.6461(5) 1.2180(2) 0.0470(7) Uani 1 d
C7 C -0.2063(8) 0.7317(7) 1.3008(3) 0.0584(9) Uani 1 d
C8 C -0.4219(8) 0.6452(8) 1.3691(3) 0.0698(11) Uani 1 d
C9 C -0.5512(8) 0.4707(8) 1.3561(3) 0.0704(12) Uani 1 d
C10 C -0.4681(9) 0.3824(7) 1.2767(3) 0.0659(10) Uani 1 d
C11 C -0.2517(8) 0.4691(6) 1.2092(3) 0.0553(8) Uani 1 d
C12 C 0.9422(7) 0.8976(7) 0.8772(2) 0.0519(8) Uani 1 d
C13 C 1.3088(7) 0.9484(6) 0.7474(2) 0.0510(7) Uani 1 d
C14 C 1.4198(9) 1.0985(8) 0.6687(3) 0.0634(9) Uani 1 d
C15 C 1.6443(9) 1.0543(9) 0.6043(3) 0.0770(13) Uani 1 d
C16 C 1.7670(8) 0.8568(10) 0.6162(3) 0.0747(13) Uani 1 d
C17 C 1.6650(9) 0.7038(8) 0.6923(3) 0.0705(11) Uani 1 d
C18 C 1.4339(8) 0.7481(7) 0.7563(3) 0.0630(10) Uani 1 d
N1 N 0.1099(5) 0.7153(4) 1.1466(2) 0.0481(6) Uani 1 d
N2 N 1.0916(6) 1.0170(5) 0.8101(2) 0.0557(7) Uani 1 d
O1 O 0.5497(5) 0.8689(4) 1.00297(17) 0.0494(5) Uani 1 d
F1 F -0.0773(6) 0.8962(5) 1.31783(18) 0.0832(8) Uani 1 d
F2 F -0.5012(7) 0.7314(7) 1.44754(19) 0.1098(12) Uani 1 d
F3 F -0.7624(6) 0.3902(6) 1.4225(2) 0.1064(12) Uani 1 d
F4 F -0.5971(7) 0.2149(5) 1.2632(3) 0.1023(11) Uani 1 d
F5 F -0.1772(6) 0.3816(4) 1.1305(2) 0.0816(8) Uani 1 d
F6 F 1.3434(7) 0.5956(5) 0.8314(2) 0.1020(11) Uani 1 d
F7 F 1.7824(8) 0.5122(6) 0.7078(3) 0.1166(13) Uani 1 d
F8 F 1.9874(6) 0.8148(7) 0.5557(2) 0.1054(12) Uani 1 d
F9 F 1.7436(8) 1.2032(7) 0.5295(3) 0.1269(16) Uani 1 d
F10 F 1.3076(7) 1.2921(5) 0.6538(3) 0.1006(11) Uani 1 d
H2 H 0.763(10) 1.325(7) 0.901(3) 0.068(12) Uiso 1 d
H3 H 0.377(10) 1.325(8) 1.028(4) 0.062(12) Uiso 1 d
H5 H 0.055(8) 1.025(6) 1.143(3) 0.047(9) Uiso 1 d
H12 H 0.960(9) 0.744(7) 0.890(3) 0.052(10) Uiso 1 d

loop_
_atom_site_aniso_label
_atom_site_aniso_U_11
_atom_site_aniso_U_22
_atom_site_aniso_U_33
_atom_site_aniso_U_23
_atom_site_aniso_U_13
_atom_site_aniso_U_12
C1 0.0395(15) 0.0644(19) 0.0335(13) -0.0055(13) 0.0010(11) -0.0009(13)
C2 0.055(2) 0.066(2) 0.0515(18) -0.0020(16) 0.0142(15) -0.0030(17)
C3 0.058(2) 0.060(2) 0.063(2) -0.0140(17) 0.0110(16) 0.0004(17)
C4 0.0421(16) 0.062(2) 0.0382(14) -0.0072(13) 0.0006(12) 0.0021(14)
C5 0.0398(15) 0.058(2) 0.0406(14) -0.0082(13) 0.0050(12) 0.0007(13)
C6 0.0384(15) 0.0557(17) 0.0425(15) -0.0055(13) 0.0051(12) 0.0030(13)
C7 0.0489(19) 0.081(2) 0.0457(16) -0.0170(16) 0.0070(15) -0.0091(17)
C8 0.052(2) 0.116(3) 0.0369(15) -0.0122(18) 0.0104(14) -0.006(2)
C9 0.0445(19) 0.103(3) 0.0518(19) 0.009(2) 0.0095(16) -0.012(2)
C10 0.053(2) 0.065(2) 0.072(2) 0.0063(19) -0.0075(18) -0.0081(17)
C11 0.0527(18) 0.0578(19) 0.0538(17) -0.0099(15) -0.0018(14) 0.0030(15)
C12 0.0406(15) 0.067(2) 0.0454(16) -0.0109(15) 0.0055(13) -0.0007(14)
C13 0.0367(15) 0.076(2) 0.0382(14) -0.0118(14) 0.0042(12) 0.0004(14)
C14 0.0484(19) 0.087(3) 0.0483(18) -0.0056(17) 0.0062(15) 0.0035(17)
C15 0.049(2) 0.125(4) 0.048(2) -0.003(2) 0.0104(16) -0.005(2)
C16 0.0427(19) 0.136(4) 0.0454(17) -0.027(2) 0.0052(14) 0.007(2)
C17 0.051(2) 0.098(3) 0.063(2) -0.027(2) 0.0049(17) 0.017(2)
C18 0.054(2) 0.081(3) 0.0506(18) -0.0129(17) 0.0057(16) 0.0066(18)
N1 0.0361(13) 0.0596(17) 0.0476(14) -0.0143(12) 0.0047(11) 0.0022(12)
N2 0.0400(14) 0.078(2) 0.0457(15) -0.0112(14) 0.0073(12) 0.0039(13)
O1 0.0401(11) 0.0595(13) 0.0461(11) -0.0115(10) 0.0086(9) -0.0017(9)
F1 0.0846(18) 0.113(2) 0.0587(13) -0.0390(14) 0.0166(13) -0.0304(16)
F2 0.083(2) 0.194(4) 0.0549(14) -0.0467(19) 0.0302(14) -0.021(2)
F3 0.0596(15) 0.167(3) 0.0707(17) 0.0212(18) 0.0183(12) -0.0319(17)
F4 0.094(2) 0.0809(18) 0.127(3) -0.0100(17) 0.006(2) -0.0375(16)
F5 0.0822(18) 0.0740(15) 0.0941(18) -0.0404(14) 0.0153(15) -0.0099(13)
F6 0.097(2) 0.0886(19) 0.095(2) 0.0098(15) 0.0368(17) 0.0296(16)
F7 0.098(2) 0.119(3) 0.122(3) -0.030(2) 0.025(2) 0.044(2)
F8 0.0550(15) 0.192(4) 0.0671(15) -0.0408(19) 0.0215(12) 0.0161(18)
F9 0.086(2) 0.173(4) 0.085(2) 0.031(2) 0.0463(18) 0.004(2)
F10 0.090(2) 0.0897(18) 0.096(2) 0.0154(15) 0.0359(17) 0.0108(15)

loop_
_atom_type_symbol
_atom_type_description
_atom_type_scat_dispersion_real
_atom_type_scat_dispersion_imag
_atom_type_scat_source
C C 0.0033 0.0016 'International Tables Vol C Tables 4.2.6.8 and 6.1.1.4'
H H 0 0 'International Tables Vol C Tables 4.2.6.8 and 6.1.1.4'
N N 0.0061 0.0033 'International Tables Vol C Tables 4.2.6.8 and 6.1.1.4'
O O 0.0106 0.006 'International Tables Vol C Tables 4.2.6.8 and 6.1.1.4'
F F 0.0171 0.0103 'International Tables Vol C Tables 4.2.6.8 and 6.1.1.4'

loop_
_geom_angle_atom_site_label_1
_geom_angle_atom_site_label_2
_geom_angle_atom_site_label_3
_geom_angle
C2 C1 O1 110.9(3)
C2 C1 C12 131.3(3)
O1 C1 C12 117.8(3)
C1 C2 C3 106.0(3)
C1 C2 H2 129(3)
C3 C2 H2 125(3)
C4 C3 C2 106.8(4)
C4 C3 H3 134(3)
C2 C3 H3 118(3)
C3 C4 O1 110.1(3)
C3 C4 C5 129.6(3)
O1 C4 C5 120.3(3)
N1 C5 C4 122.4(3)
N1 C5 H5 132(2)
C4 C5 H5 106(2)
C11 C6 C7 116.5(3)
C11 C6 N1 117.4(3)
C7 C6 N1 126.0(3)
F1 C7 C8 118.1(4)
F1 C7 C6 120.4(3)
C8 C7 C6 121.4(4)
F2 C8 C9 120.6(4)
F2 C8 C7 119.7(4)
C9 C8 C7 119.7(4)
F3 C9 C10 120.7(4)
F3 C9 C8 119.0(4)
C10 C9 C8 120.3(3)
F4 C10 C9 120.3(4)
F4 C10 C11 120.1(4)
C9 C10 C11 119.5(4)
F5 C11 C6 119.1(3)
F5 C11 C10 118.4(4)
C6 C11 C10 122.4(3)
N2 C12 C1 117.4(3)
N2 C12 H12 124(2)
C1 C12 H12 119(2)
C14 C13 C18 116.0(3)
C14 C13 N2 116.4(4)
C18 C13 N2 127.5(3)
F10 C14 C15 118.1(4)
F10 C14 C13 119.6(3)
C15 C14 C13 122.3(4)
F9 C15 C16 119.3(4)
F9 C15 C14 120.3(5)
C16 C15 C14 120.4(4)
F8 C16 C17 119.9(5)
F8 C16 C15 120.6(5)
C17 C16 C15 119.5(3)
F7 C17 C16 121.3(4)
F7 C17 C18 118.7(4)
C16 C17 C18 120.0(4)
F6 C18 C13 119.7(3)
F6 C18 C17 118.3(4)
C13 C18 C17 121.8(4)
C5 N1 C6 118.0(3)
C12 N2 C13 124.8(3)
C4 O1 C1 106.2(3)

loop_
_geom_bond_atom_site_label_1
_geom_bond_atom_site_label_2
_geom_bond_distance
C1 C2 1.342(6)
C1 O1 1.357(4)
C1 C12 1.455(5)
C2 C3 1.406(5)
C2 H2 0.99(5)
C3 C4 1.351(6)
C3 H3 0.91(5)
C4 O1 1.353(4)
C4 C5 1.452(4)
C5 N1 1.260(5)
C5 H5 0.94(4)
C6 C11 1.379(5)
C6 C7 1.394(5)
C6 N1 1.415(4)
C7 F1 1.335(5)
C7 C8 1.382(5)
C8 F2 1.335(5)
C8 C9 1.371(7)
C9 F3 1.342(4)
C9 C10 1.358(7)
C10 F4 1.333(6)
C10 C11 1.380(6)
C11 F5 1.339(5)
C12 N2 1.265(4)
C12 H12 0.98(4)
C13 C14 1.387(5)
C13 C18 1.394(6)
C13 N2 1.397(4)
C14 F10 1.329(6)
C14 C15 1.378(6)
C15 F9 1.334(5)
C15 C16 1.371(8)
C16 F8 1.327(5)
C16 C17 1.364(7)
C17 F7 1.327(6)
C17 C18 1.397(5)
C18 F6 1.337(5)
